data_4119998
loop_
_publ_author_name
'Chuandong Dou'
'Shohei Saito'
'Shigehiro Yamaguchi'

_publ_contact_author_address 'Nagoya University, Furo, Chikusa, Nagoya, Japan'
_publ_contact_author_email yamaguchi@chem.nagoya-u.c.jp
_publ_contact_author_fax +81-52-789-5947
_publ_contact_author_name 'Shigehiro Yamaguchi'
_publ_contact_author_phone +81-52-789-2291
_publ_section_title
;
 A Pentacoordinate Boron-Containing \p-Electron System with Cl-B-Cl
 Three-Center Four-Electron Bonds
;
_journal_name_full 'Journal of the American Chemical Society'
_journal_page_first 9346
_journal_page_last 9349
_journal_paper_doi 10.1021/ja404724f
_journal_volume 135
_journal_year 2013
_chemical_formula_moiety 'C76 H66 B2 O4'
_chemical_formula_sum 'C76 H66 B2 O4'
_chemical_formula_weight 1064.91
_chemical_name_systematic
; 
 ? 
;
_space_group_IT_number 2
_symmetry_cell_setting triclinic
_symmetry_Int_Tables_number 2
_symmetry_space_group_name_Hall '-P 1'
_symmetry_space_group_name_H-M 'P -1'
_atom_sites_solution_hydrogens geom
_atom_sites_solution_primary direct
_atom_sites_solution_secondary difmap
_audit_creation_method SHELXL-97
_cell_angle_alpha 93.300(5)
_cell_angle_beta 111.392(6)
_cell_angle_gamma 93.171(5)
_cell_formula_units_Z 2
_cell_length_a 14.436(6)
_cell_length_b 14.773(6)
_cell_length_c 15.043(6)
_cell_measurement_reflns_used 7065
_cell_measurement_temperature 123(2)
_cell_measurement_theta_max 30.9975
_cell_measurement_theta_min 2.8448
_cell_volume 2972(2)
_computing_cell_refinement 'CrystalClear (Rigaku Corp., 2000)'
_computing_data_collection 'CrystalClear (Rigaku Corp., 2000)'
_computing_data_reduction 'CrystalClear (Rigaku Corp., 2000)'
_computing_structure_refinement 'SHELXL-97 (Sheldrick, 1997)'
_computing_structure_solution 'SHELXS-97 (Sheldrick, 1990)'
_diffrn_ambient_temperature 123(2)
_diffrn_detector_area_resol_mean 28.5714
_diffrn_measured_fraction_theta_full 0.987
_diffrn_measured_fraction_theta_max 0.987
_diffrn_measurement_device_type
;
Saturn70 (4x4 bin mode)
;
_diffrn_measurement_method dtprofit.ref
_diffrn_radiation_monochromator Confocal
_diffrn_radiation_source 'fine-focus sealed tube'
_diffrn_radiation_type MoK\a
_diffrn_radiation_wavelength 0.71070
_diffrn_reflns_av_R_equivalents 0.0364
_diffrn_reflns_av_sigmaI/netI 0.0456
_diffrn_reflns_limit_h_max 17
_diffrn_reflns_limit_h_min -17
_diffrn_reflns_limit_k_max 17
_diffrn_reflns_limit_k_min -17
_diffrn_reflns_limit_l_max 18
_diffrn_reflns_limit_l_min -18
_diffrn_reflns_number 25769
_diffrn_reflns_theta_full 25.50
_diffrn_reflns_theta_max 25.50
_diffrn_reflns_theta_min 2.85
_exptl_absorpt_coefficient_mu 0.071
_exptl_absorpt_correction_T_max 1.0000
_exptl_absorpt_correction_T_min 0.9218
_exptl_absorpt_correction_type multi-scan
_exptl_absorpt_process_details 'ABSCOR (Rigaku, 1995)'
_exptl_crystal_colour Red
_exptl_crystal_density_diffrn 1.190
_exptl_crystal_description Prism
_exptl_crystal_F_000 1128
_exptl_crystal_size_max 0.20
_exptl_crystal_size_mid 0.15
_exptl_crystal_size_min 0.10
_refine_diff_density_max 0.436
_refine_diff_density_min -0.259
_refine_diff_density_rms 0.055
_refine_ls_extinction_method none
_refine_ls_goodness_of_fit_ref 1.086
_refine_ls_hydrogen_treatment constr
_refine_ls_matrix_type full
_refine_ls_number_parameters 832
_refine_ls_number_reflns 10935
_refine_ls_number_restraints 108
_refine_ls_restrained_S_all 1.084
_refine_ls_R_factor_all 0.1043
_refine_ls_R_factor_gt 0.0823
_refine_ls_shift/su_max 0.000
_refine_ls_shift/su_mean 0.000
_refine_ls_structure_factor_coef Fsqd
_refine_ls_weighting_details 'calc w=1/[\s^2^(Fo^2^)+(0.1288P)^2^+1.4696P] where P=(Fo^2^+2Fc^2^)/3'
_refine_ls_weighting_scheme calc
_refine_ls_wR_factor_gt 0.2201
_refine_ls_wR_factor_ref 0.2390
_reflns_number_gt 8366
_reflns_number_total 10935
_reflns_threshold_expression >2sigma(I)
_cod_data_source_file ja404724f_si_001_2.cif
_cod_data_source_block compound5
_cod_database_code 4119998

loop_
_symmetry_equiv_pos_as_xyz
'x, y, z'
'-x, -y, -z'

loop_
_atom_site_label
_atom_site_type_symbol
_atom_site_fract_x
_atom_site_fract_y
_atom_site_fract_z
_atom_site_U_iso_or_equiv
_atom_site_adp_type
_atom_site_occupancy
_atom_site_symmetry_multiplicity
_atom_site_calc_flag
_atom_site_refinement_flags
_atom_site_disorder_assembly
_atom_site_disorder_group
C1 C 0.0848(2) -0.00125(19) 0.3512(2) 0.0402(6) Uani 1 1 d . . .
H1 H 0.1084 0.0630 0.3317 0.048 Uiso 1 1 calc R . .
C2 C 0.04563(18) -0.00189(16) 0.42363(18) 0.0318(5) Uani 1 1 d . . .
B1 B 0.0388(2) 0.08858(19) 0.4782(2) 0.0319(6) Uani 1 1 d . . .
C3 C -0.01236(18) 0.08649(16) 0.55304(18) 0.0315(5) Uani 1 1 d . . .
C4 C -0.0239(2) 0.16652(18) 0.6010(2) 0.0415(6) Uani 1 1 d . . .
H2 H -0.0008 0.2315 0.5826 0.050 Uiso 1 1 calc R . .
C5 C -0.0645(2) 0.1645(2) 0.6717(2) 0.0477(7) Uani 1 1 d . . .
H3 H -0.0729 0.2275 0.7075 0.057 Uiso 1 1 calc R . .
C6 C -0.0938(2) 0.0825(2) 0.6963(2) 0.0479(7) Uani 1 1 d . . .
H4 H -0.1240 0.0809 0.7524 0.057 Uiso 1 1 calc R . .
C7 C 0.08958(18) 0.18029(16) 0.46139(17) 0.0308(5) Uani 1 1 d . . .
C8 C 0.03198(18) 0.24188(16) 0.40094(17) 0.0307(5) Uani 1 1 d . . .
C9 C -0.07310(19) 0.22186(17) 0.3499(2) 0.0376(6) Uani 1 1 d . . .
H5 H -0.1095 0.1591 0.3594 0.045 Uiso 1 1 calc R . .
C10 C -0.1274(2) 0.28062(18) 0.2898(2) 0.0421(7) Uani 1 1 d . . .
H6 H -0.2067 0.2639 0.2516 0.050 Uiso 1 1 calc R . .
C11 C -0.0822(2) 0.36400(17) 0.2760(2) 0.0414(6) Uani 1 1 d . . .
H7 H -0.1263 0.4093 0.2261 0.050 Uiso 1 1 calc R . .
C12 C 0.01670(19) 0.38628(16) 0.32584(18) 0.0340(6) Uani 1 1 d . . .
C13 C 0.07894(18) 0.32578(15) 0.38783(17) 0.0297(5) Uani 1 1 d . . .
C14 C 0.18181(18) 0.34434(16) 0.43262(18) 0.0320(5) Uani 1 1 d . . .
H8 H 0.2167 0.4080 0.4233 0.038 Uiso 1 1 calc R . .
C15 C 0.24032(18) 0.28214(16) 0.48920(18) 0.0325(5) Uani 1 1 d . . .
C16 C 0.3467(2) 0.29593(18) 0.5304(2) 0.0397(6) Uani 1 1 d . . .
C17 C 0.4037(2) 0.23335(19) 0.5834(2) 0.0463(7) Uani 1 1 d . . .
H9 H 0.4843 0.2454 0.6132 0.056 Uiso 1 1 calc R . .
C18 C 0.3565(2) 0.15224(19) 0.5990(2) 0.0468(7) Uani 1 1 d . . .
H10 H 0.4016 0.1024 0.6410 0.056 Uiso 1 1 calc R . .
C19 C 0.2557(2) 0.13638(18) 0.5620(2) 0.0405(6) Uani 1 1 d . . .
H11 H 0.2216 0.0746 0.5764 0.049 Uiso 1 1 calc R . .
C20 C 0.19367(19) 0.19949(16) 0.50457(18) 0.0331(6) Uani 1 1 d . . .
O1 O 0.06645(13) 0.46740(11) 0.32090(13) 0.0386(4) Uani 1 1 d . . .
C21 C 0.01375(13) 0.52981(10) 0.26210(11) 0.0355(6) Uani 1 1 d G . .
C22 C -0.05050(13) 0.58347(11) 0.28713(11) 0.0379(6) Uani 1 1 d G . .
C23 C -0.09865(13) 0.64876(11) 0.22773(14) 0.0464(7) Uani 1 1 d G . .
H67 H -0.1487 0.6906 0.2472 0.056 Uiso 1 1 calc R . .
C24 C -0.08256(15) 0.66038(12) 0.14331(13) 0.0528(8) Uani 1 1 d G . .
C25 C -0.01831(16) 0.60672(13) 0.11829(11) 0.0516(8) Uani 1 1 d G . .
H68 H -0.0058 0.6158 0.0525 0.062 Uiso 1 1 calc R . .
C26 C 0.02984(13) 0.54143(12) 0.17768(12) 0.0455(7) Uani 1 1 d G . .
C27 C -0.0644(2) 0.5744(2) 0.3822(2) 0.0478(7) Uani 1 1 d . . .
H69 H -0.1021 0.5103 0.3802 0.072 Uiso 1 1 calc R . .
H70 H -0.1071 0.6268 0.3935 0.072 Uiso 1 1 calc R . .
H71 H 0.0063 0.5798 0.4387 0.072 Uiso 1 1 calc R . .
C28 C -0.1335(3) 0.7332(3) 0.0790(3) 0.0782(12) Uani 1 1 d . . .
H72 H -0.0882 0.7954 0.1008 0.117 Uiso 1 1 calc R . .
H73 H -0.2036 0.7420 0.0844 0.117 Uiso 1 1 calc R . .
H74 H -0.1441 0.7128 0.0071 0.117 Uiso 1 1 calc R . .
C29 C 0.1004(3) 0.4815(3) 0.1512(3) 0.0638(9) Uani 1 1 d . . .
H75 H 0.1099 0.5035 0.0890 0.096 Uiso 1 1 calc R . .
H76 H 0.0698 0.4130 0.1377 0.096 Uiso 1 1 calc R . .
H77 H 0.1705 0.4865 0.2086 0.096 Uiso 1 1 calc R . .
O2 O 0.38760(14) 0.37588(12) 0.51194(16) 0.0471(5) Uani 1 1 d . . .
C30 C 0.4854(2) 0.37498(18) 0.5122(2) 0.0401(6) Uani 1 1 d . . .
C31 C 0.5639(2) 0.41546(17) 0.5906(2) 0.0379(6) Uani 1 1 d . . .
C32 C 0.6588(2) 0.41628(18) 0.5863(2) 0.0400(6) Uani 1 1 d . . .
H12 H 0.7221 0.4472 0.6470 0.048 Uiso 1 1 calc R . .
C33 C 0.6752(2) 0.3791(2) 0.5073(2) 0.0446(7) Uani 1 1 d . . .
C34 C 0.5937(2) 0.3400(2) 0.4304(2) 0.0512(7) Uani 1 1 d . . .
H13 H 0.6050 0.3108 0.3678 0.061 Uiso 1 1 calc R . .
C35 C 0.4975(2) 0.3373(2) 0.4311(2) 0.0469(7) Uani 1 1 d . . .
C36 C 0.5467(2) 0.4566(2) 0.6759(2) 0.0491(7) Uani 1 1 d . . .
H14 H 0.6146 0.4890 0.7256 0.074 Uiso 1 1 calc R . .
H15 H 0.5201 0.4049 0.7086 0.074 Uiso 1 1 calc R . .
H16 H 0.4931 0.5051 0.6538 0.074 Uiso 1 1 calc R . .
C37 C 0.7794(2) 0.3804(3) 0.5055(3) 0.0604(9) Uani 1 1 d . . .
H17 H 0.7771 0.3440 0.4419 0.091 Uiso 1 1 calc R . .
H18 H 0.8265 0.3496 0.5657 0.091 Uiso 1 1 calc R . .
H19 H 0.8076 0.4486 0.5077 0.091 Uiso 1 1 calc R . .
C38 C 0.4088(3) 0.2954(3) 0.3454(3) 0.0663(10) Uani 1 1 d . . .
H20 H 0.3793 0.2351 0.3638 0.099 Uiso 1 1 calc R . .
H21 H 0.4320 0.2796 0.2876 0.099 Uiso 1 1 calc R . .
H22 H 0.3532 0.3421 0.3251 0.099 Uiso 1 1 calc R . .
C39 C -0.1468(2) -0.1957(2) 0.8136(2) 0.0543(8) Uani 1 1 d . . .
H23 H -0.1634 -0.2524 0.7599 0.065 Uiso 1 1 calc R . .
C40 C -0.0498(2) -0.1574(2) 0.8595(2) 0.0445(7) Uani 1 1 d . . .
H24 H 0.0096 -0.1861 0.8422 0.053 Uiso 1 1 calc R . .
C41 C -0.0266(2) -0.08275(18) 0.92741(19) 0.0371(6) Uani 1 1 d . . .
B2 B 0.0825(2) -0.0419(2) 0.9796(2) 0.0384(7) Uani 1 1 d . . .
C42 C 0.1047(2) 0.04459(18) 1.05118(19) 0.0385(6) Uani 1 1 d . . .
C43 C 0.2010(2) 0.0856(2) 1.0953(2) 0.0538(8) Uani 1 1 d . . .
H25 H 0.2608 0.0590 1.0771 0.065 Uiso 1 1 calc R . .
C44 C 0.2221(2) 0.1602(3) 1.1624(3) 0.0632(9) Uani 1 1 d . . .
H26 H 0.2980 0.1907 1.1960 0.076 Uiso 1 1 calc R . .
C45 C 0.16876(19) -0.09022(18) 0.96275(19) 0.0369(6) Uani 1 1 d . . .
C46 C 0.20331(19) -0.06043(18) 0.89221(19) 0.0369(6) Uani 1 1 d . . .
C47 C 0.1655(2) 0.01583(19) 0.8409(2) 0.0433(7) Uani 1 1 d . . .
H27 H 0.1070 0.0502 0.8545 0.052 Uiso 1 1 calc R . .
C48 C 0.2011(2) 0.0463(2) 0.7754(2) 0.0486(7) Uani 1 1 d . . .
H28 H 0.1731 0.1059 0.7391 0.058 Uiso 1 1 calc R . .
C49 C 0.2754(2) 0.0000(2) 0.7540(2) 0.0462(7) Uani 1 1 d . . .
H29 H 0.3037 0.0246 0.7016 0.055 Uiso 1 1 calc R . .
C50 C 0.3107(2) -0.07434(19) 0.7990(2) 0.0401(6) Uani 1 1 d . . .
C51 C 0.27830(19) -0.10687(18) 0.87165(19) 0.0361(6) Uani 1 1 d . . .
C52 C 0.3187(2) -0.17981(18) 0.92326(19) 0.0380(6) Uani 1 1 d . . .
H30 H 0.3754 -0.2149 0.9074 0.046 Uiso 1 1 calc R . .
C53 C 0.2870(2) -0.20822(19) 0.9949(2) 0.0397(6) Uani 1 1 d . . .
C54 C 0.3293(2) -0.2803(2) 1.0515(2) 0.0486(7) Uani 1 1 d . A .
C55 C 0.3015(3) -0.3051(2) 1.1245(2) 0.0550(8) Uani 1 1 d . . .
H31 H 0.3369 -0.3588 1.1675 0.066 Uiso 1 1 calc R . .
C56 C 0.2259(3) -0.2602(2) 1.1437(2) 0.0543(8) Uani 1 1 d . . .
H32 H 0.2035 -0.2801 1.2016 0.065 Uiso 1 1 calc R . .
C57 C 0.1809(2) -0.1924(2) 1.0905(2) 0.0464(7) Uani 1 1 d . . .
H33 H 0.1217 -0.1605 1.1053 0.056 Uiso 1 1 calc R . .
C58 C 0.2106(2) -0.16262(18) 1.01526(19) 0.0386(6) Uani 1 1 d . . .
O3 O 0.37819(15) -0.12572(14) 0.77901(15) 0.0481(5) Uani 1 1 d . . .
O4 O 0.39867(18) -0.32198(16) 1.02383(17) 0.0607(6) Uani 1 1 d . . .
C59 C 0.4383(2) -0.0836(2) 0.7356(2) 0.0473(7) Uani 1 1 d . . .
C60 C 0.4146(2) -0.0999(2) 0.6391(2) 0.0538(8) Uani 1 1 d . . .
C61 C 0.4869(3) -0.0724(3) 0.6035(3) 0.0668(10) Uani 1 1 d . . .
H34 H 0.4732 -0.0882 0.5283 0.080 Uiso 1 1 calc R . .
C62 C 0.5753(3) -0.0256(3) 0.6611(3) 0.0705(10) Uani 1 1 d . . .
C63 C 0.5902(3) -0.0007(3) 0.7553(3) 0.0727(11) Uani 1 1 d . . .
H35 H 0.6552 0.0437 0.7986 0.087 Uiso 1 1 calc R . .
C64 C 0.5238(2) -0.0315(3) 0.7952(2) 0.0577(8) Uani 1 1 d . . .
C65 C 0.3135(3) -0.1420(3) 0.5735(3) 0.0641(9) Uani 1 1 d . . .
H36 H 0.2846 -0.1871 0.6110 0.096 Uiso 1 1 calc R . .
H37 H 0.3203 -0.1784 0.5137 0.096 Uiso 1 1 calc R . .
H38 H 0.2646 -0.0902 0.5496 0.096 Uiso 1 1 calc R . .
C66 C 0.6570(4) -0.0014(4) 0.6237(4) 0.1072(17) Uani 1 1 d . . .
H39 H 0.6682 0.0703 0.6257 0.161 Uiso 1 1 calc R . .
H40 H 0.6359 -0.0300 0.5523 0.161 Uiso 1 1 calc R . .
H41 H 0.7241 -0.0275 0.6671 0.161 Uiso 1 1 calc R . .
C67 C 0.5439(3) -0.0128(3) 0.9006(3) 0.0743(11) Uani 1 1 d . . .
H42 H 0.6114 0.0289 0.9336 0.111 Uiso 1 1 calc R . .
H43 H 0.5499 -0.0751 0.9331 0.111 Uiso 1 1 calc R . .
H44 H 0.4844 0.0208 0.9092 0.111 Uiso 1 1 calc R . .
C68 C 0.4552(4) -0.3841(3) 1.0813(4) 0.0403(17) Uani 0.666(15) 1 d PGU A 1
C69 C 0.5541(4) -0.3625(3) 1.1413(5) 0.0549(17) Uani 0.666(15) 1 d PGU A 1
C70 C 0.6129(3) -0.4308(5) 1.1850(4) 0.0588(18) Uani 0.666(15) 1 d PGU A 1
H45 H 0.6899 -0.4140 1.2317 0.071 Uiso 0.666(15) 1 calc PR A 1
C71 C 0.5727(5) -0.5206(4) 1.1686(4) 0.0564(18) Uani 0.666(15) 1 d PGU A 1
C72 C 0.4737(5) -0.5422(3) 1.1087(4) 0.0552(17) Uani 0.666(15) 1 d PGU A 1
H46 H 0.4424 -0.6122 1.0960 0.066 Uiso 0.666(15) 1 calc PR A 1
C73 C 0.4150(3) -0.4739(4) 1.0650(3) 0.0427(15) Uani 0.666(15) 1 d PGU A 1
C74 C 0.5960(8) -0.2641(7) 1.1546(8) 0.074(2) Uani 0.666(15) 1 d PU A 1
H47 H 0.6656 -0.2558 1.2127 0.111 Uiso 0.666(15) 1 calc PR A 1
H48 H 0.5456 -0.2215 1.1689 0.111 Uiso 0.666(15) 1 calc PR A 1
H49 H 0.6062 -0.2464 1.0913 0.111 Uiso 0.666(15) 1 calc PR A 1
C75 C 0.6374(7) -0.5948(7) 1.2137(6) 0.078(3) Uani 0.666(15) 1 d PU A 1
H50 H 0.6845 -0.6092 1.1756 0.117 Uiso 0.666(15) 1 calc PR A 1
H51 H 0.5917 -0.6541 1.2113 0.117 Uiso 0.666(15) 1 calc PR A 1
H52 H 0.6816 -0.5731 1.2859 0.117 Uiso 0.666(15) 1 calc PR A 1
C76 C 0.3061(9) -0.5030(10) 0.9999(10) 0.065(2) Uani 0.666(15) 1 d PU A 1
H53 H 0.3021 -0.5686 0.9657 0.098 Uiso 0.666(15) 1 calc PR A 1
H54 H 0.2805 -0.4560 0.9474 0.098 Uiso 0.666(15) 1 calc PR A 1
H55 H 0.2608 -0.5044 1.0416 0.098 Uiso 0.666(15) 1 calc PR A 1
C68B C 0.4536(12) -0.3859(13) 1.0724(13) 0.084(5) Uani 0.334(15) 1 d PGU A 2
C69B C 0.5427(13) -0.3399(9) 1.1338(13) 0.070(4) Uani 0.334(15) 1 d PGU A 2
C70B C 0.6158(9) -0.3875(13) 1.1967(11) 0.078(4) Uani 0.334(15) 1 d PGU A 2
H56 H 0.6852 -0.3517 1.2446 0.094 Uiso 0.334(15) 1 calc PR A 2
C71B C 0.5999(10) -0.4809(13) 1.1982(12) 0.082(4) Uani 0.334(15) 1 d PGU A 2
C72B C 0.5108(13) -0.5269(9) 1.1367(13) 0.079(4) Uani 0.334(15) 1 d PGU A 2
H57 H 0.4984 -0.5997 1.1379 0.094 Uiso 0.334(15) 1 calc PR A 2
C73B C 0.4377(11) -0.4793(13) 1.0738(12) 0.093(5) Uani 0.334(15) 1 d PGU A 2
C74B C 0.5638(16) -0.2338(16) 1.1390(18) 0.087(5) Uani 0.334(15) 1 d PU A 2
H58 H 0.5748 -0.2159 1.0762 0.131 Uiso 0.334(15) 1 calc PR A 2
H59 H 0.6286 -0.2123 1.1997 0.131 Uiso 0.334(15) 1 calc PR A 2
H60 H 0.5021 -0.2017 1.1446 0.131 Uiso 0.334(15) 1 calc PR A 2
C75B C 0.6796(13) -0.5356(19) 1.2593(16) 0.101(6) Uani 0.334(15) 1 d PU A 2
H61 H 0.6489 -0.6025 1.2590 0.151 Uiso 0.334(15) 1 calc PR A 2
H62 H 0.7090 -0.5049 1.3304 0.151 Uiso 0.334(15) 1 calc PR A 2
H63 H 0.7374 -0.5383 1.2319 0.151 Uiso 0.334(15) 1 calc PR A 2
C76B C 0.334(2) -0.513(3) 1.007(3) 0.103(9) Uani 0.334(15) 1 d PU A 2
H64 H 0.3188 -0.5819 1.0169 0.155 Uiso 0.334(15) 1 calc PR A 2
H65 H 0.3275 -0.5075 0.9351 0.155 Uiso 0.334(15) 1 calc PR A 2
H66 H 0.2812 -0.4732 1.0215 0.155 Uiso 0.334(15) 1 calc PR A 2

loop_
_atom_site_aniso_label
_atom_site_aniso_U_11
_atom_site_aniso_U_22
_atom_site_aniso_U_33
_atom_site_aniso_U_23
_atom_site_aniso_U_13
_atom_site_aniso_U_12
C1 0.0380(15) 0.0418(15) 0.0441(15) 0.0023(12) 0.0203(12) -0.0047(12)
C2 0.0273(13) 0.0311(13) 0.0369(13) 0.0006(10) 0.0128(10) -0.0036(10)
B1 0.0237(14) 0.0296(14) 0.0399(15) 0.0050(12) 0.0088(12) -0.0012(11)
C3 0.0265(13) 0.0296(12) 0.0376(13) -0.0012(10) 0.0122(10) -0.0035(10)
C4 0.0397(15) 0.0320(14) 0.0551(17) -0.0044(12) 0.0223(13) -0.0036(11)
C5 0.0467(17) 0.0427(16) 0.0569(18) -0.0121(13) 0.0264(14) -0.0038(13)
C6 0.0464(17) 0.0507(17) 0.0528(17) -0.0066(14) 0.0283(14) -0.0041(14)
C7 0.0291(13) 0.0283(12) 0.0355(13) 0.0020(10) 0.0134(10) -0.0022(10)
C8 0.0288(13) 0.0274(12) 0.0360(13) -0.0022(10) 0.0131(10) -0.0008(10)
C9 0.0300(14) 0.0294(13) 0.0500(16) -0.0022(11) 0.0122(12) -0.0028(10)
C10 0.0305(14) 0.0316(13) 0.0544(17) -0.0043(12) 0.0055(12) 0.0009(11)
C11 0.0372(15) 0.0282(13) 0.0484(16) -0.0004(11) 0.0041(12) 0.0020(11)
C12 0.0359(14) 0.0244(12) 0.0385(14) -0.0012(10) 0.0112(11) -0.0015(10)
C13 0.0313(13) 0.0242(11) 0.0332(12) -0.0007(9) 0.0122(10) 0.0010(10)
C14 0.0294(13) 0.0280(12) 0.0380(13) 0.0034(10) 0.0121(11) -0.0020(10)
C15 0.0274(13) 0.0298(12) 0.0377(13) 0.0064(10) 0.0091(11) -0.0030(10)
C16 0.0327(14) 0.0317(13) 0.0523(16) 0.0106(12) 0.0131(12) -0.0049(11)
C17 0.0303(15) 0.0413(15) 0.0626(19) 0.0167(14) 0.0105(13) -0.0031(12)
C18 0.0385(16) 0.0394(15) 0.0559(18) 0.0175(13) 0.0082(13) -0.0007(12)
C19 0.0319(14) 0.0358(14) 0.0492(16) 0.0124(12) 0.0094(12) -0.0047(11)
C20 0.0310(13) 0.0296(12) 0.0382(13) 0.0057(10) 0.0124(11) -0.0022(10)
O1 0.0352(10) 0.0269(9) 0.0468(11) 0.0078(8) 0.0069(8) -0.0007(7)
C21 0.0366(14) 0.0266(12) 0.0368(14) 0.0041(10) 0.0064(11) -0.0007(10)
C22 0.0353(14) 0.0273(13) 0.0447(15) 0.0002(11) 0.0086(12) -0.0037(11)
C23 0.0411(16) 0.0304(14) 0.0597(18) 0.0043(13) 0.0091(14) 0.0015(12)
C24 0.0541(19) 0.0385(16) 0.0489(17) 0.0101(13) -0.0011(14) -0.0017(14)
C25 0.060(2) 0.0496(17) 0.0355(15) 0.0073(13) 0.0077(14) -0.0048(15)
C26 0.0491(17) 0.0420(15) 0.0397(15) -0.0012(12) 0.0110(13) -0.0013(13)
C27 0.0501(18) 0.0404(15) 0.0572(18) 0.0032(13) 0.0258(15) -0.0012(13)
C28 0.083(3) 0.057(2) 0.076(3) 0.0308(19) 0.003(2) 0.0086(19)
C29 0.067(2) 0.073(2) 0.0524(19) -0.0075(17) 0.0242(17) 0.0096(18)
O2 0.0318(10) 0.0339(10) 0.0735(14) 0.0208(9) 0.0153(10) -0.0028(8)
C30 0.0326(14) 0.0330(13) 0.0523(16) 0.0126(12) 0.0124(12) -0.0036(11)
C31 0.0329(14) 0.0295(13) 0.0481(15) 0.0093(11) 0.0108(12) -0.0014(11)
C32 0.0357(15) 0.0350(14) 0.0455(15) 0.0025(12) 0.0116(12) -0.0051(11)
C33 0.0340(15) 0.0455(16) 0.0511(17) 0.0007(13) 0.0140(13) -0.0075(12)
C34 0.0482(18) 0.0537(18) 0.0484(17) -0.0019(14) 0.0172(14) -0.0115(14)
C35 0.0355(16) 0.0467(16) 0.0506(17) 0.0070(13) 0.0085(13) -0.0124(12)
C36 0.0457(17) 0.0469(17) 0.0574(18) 0.0046(14) 0.0222(14) 0.0050(13)
C37 0.0406(18) 0.070(2) 0.070(2) -0.0115(17) 0.0240(16) -0.0113(16)
C38 0.051(2) 0.073(2) 0.059(2) -0.0015(17) 0.0055(16) -0.0212(17)
C39 0.0487(18) 0.0541(18) 0.0548(18) -0.0168(15) 0.0169(15) -0.0045(15)
C40 0.0420(16) 0.0441(16) 0.0478(16) -0.0037(13) 0.0183(13) 0.0015(12)
C41 0.0357(14) 0.0353(13) 0.0412(14) 0.0063(11) 0.0150(12) 0.0030(11)
B2 0.0376(17) 0.0390(16) 0.0397(16) 0.0087(13) 0.0148(13) 0.0023(13)
C42 0.0319(14) 0.0403(14) 0.0404(14) 0.0041(11) 0.0097(11) 0.0028(11)
C43 0.0347(16) 0.063(2) 0.0572(19) -0.0134(15) 0.0124(14) 0.0007(14)
C44 0.0401(18) 0.071(2) 0.067(2) -0.0225(18) 0.0118(16) -0.0077(16)
C45 0.0327(14) 0.0375(14) 0.0394(14) -0.0007(11) 0.0128(11) 0.0002(11)
C46 0.0303(14) 0.0382(14) 0.0402(14) -0.0005(11) 0.0117(11) -0.0005(11)
C47 0.0370(15) 0.0441(16) 0.0478(16) 0.0054(12) 0.0143(13) 0.0042(12)
C48 0.0451(17) 0.0482(17) 0.0557(18) 0.0136(14) 0.0206(14) 0.0076(13)
C49 0.0432(17) 0.0482(17) 0.0499(17) 0.0119(13) 0.0194(13) 0.0027(13)
C50 0.0327(14) 0.0435(15) 0.0446(15) 0.0009(12) 0.0157(12) 0.0003(12)
C51 0.0313(14) 0.0378(14) 0.0381(14) -0.0007(11) 0.0125(11) -0.0006(11)
C52 0.0346(14) 0.0399(14) 0.0420(14) 0.0004(11) 0.0176(12) 0.0041(11)
C53 0.0350(15) 0.0431(15) 0.0448(15) 0.0054(12) 0.0183(12) 0.0069(12)
C54 0.0479(17) 0.0542(18) 0.0530(17) 0.0119(14) 0.0263(14) 0.0188(14)
C55 0.060(2) 0.0594(19) 0.0588(19) 0.0238(15) 0.0325(16) 0.0229(16)
C56 0.060(2) 0.063(2) 0.0556(18) 0.0198(15) 0.0355(16) 0.0210(16)
C57 0.0442(17) 0.0547(17) 0.0503(17) 0.0090(14) 0.0273(14) 0.0128(14)
C58 0.0353(14) 0.0408(14) 0.0421(15) 0.0034(12) 0.0167(12) 0.0058(11)
O3 0.0464(12) 0.0533(12) 0.0552(12) 0.0082(10) 0.0303(10) 0.0079(9)
O4 0.0668(15) 0.0687(15) 0.0679(14) 0.0282(12) 0.0424(12) 0.0375(12)
C59 0.0379(16) 0.0563(18) 0.0522(17) 0.0041(14) 0.0219(14) 0.0034(13)
C60 0.0486(18) 0.063(2) 0.0523(18) -0.0001(15) 0.0230(15) 0.0017(15)
C61 0.057(2) 0.090(3) 0.059(2) -0.0022(19) 0.0308(18) -0.0014(19)
C62 0.049(2) 0.098(3) 0.072(2) 0.013(2) 0.0319(18) 0.000(2)
C63 0.048(2) 0.098(3) 0.071(2) 0.002(2) 0.0234(18) -0.010(2)
C64 0.0424(18) 0.074(2) 0.0545(19) 0.0014(16) 0.0166(15) 0.0038(16)
C65 0.056(2) 0.073(2) 0.059(2) -0.0083(17) 0.0200(17) -0.0060(17)
C66 0.068(3) 0.161(5) 0.108(4) 0.021(3) 0.051(3) -0.008(3)
C67 0.061(2) 0.099(3) 0.055(2) -0.011(2) 0.0163(18) 0.003(2)
C68 0.042(3) 0.051(3) 0.039(3) 0.016(2) 0.024(2) 0.021(3)
C69 0.043(3) 0.074(4) 0.055(3) 0.017(3) 0.022(3) 0.020(3)
C70 0.046(3) 0.082(5) 0.057(3) 0.018(3) 0.026(2) 0.021(3)
C71 0.050(4) 0.082(4) 0.051(3) 0.023(3) 0.028(3) 0.035(3)
C72 0.061(4) 0.067(3) 0.054(3) 0.021(3) 0.033(3) 0.036(3)
C73 0.043(3) 0.055(3) 0.043(3) 0.016(2) 0.027(2) 0.024(2)
C74 0.066(6) 0.074(5) 0.088(6) 0.001(4) 0.035(4) 0.006(4)
C75 0.081(5) 0.100(6) 0.074(5) 0.041(4) 0.041(4) 0.056(4)
C76 0.060(6) 0.074(5) 0.066(4) -0.009(3) 0.032(4) -0.002(4)
C68B 0.073(8) 0.101(9) 0.092(8) 0.031(7) 0.038(7) 0.038(8)
C69B 0.060(6) 0.091(8) 0.083(7) 0.045(6) 0.044(5) 0.033(6)
C70B 0.062(6) 0.107(9) 0.085(7) 0.039(7) 0.040(6) 0.033(6)
C71B 0.062(6) 0.109(9) 0.092(8) 0.039(7) 0.041(6) 0.029(7)
C72B 0.062(8) 0.102(8) 0.090(8) 0.025(6) 0.043(6) 0.043(6)
C73B 0.081(8) 0.111(9) 0.100(8) 0.021(7) 0.041(7) 0.039(7)
C74B 0.062(10) 0.095(13) 0.106(12) 0.024(10) 0.032(9) 0.001(8)
C75B 0.064(9) 0.144(15) 0.107(11) 0.046(10) 0.037(8) 0.036(9)
C76B 0.097(17) 0.122(15) 0.114(14) 0.004(11) 0.066(12) 0.017(12)

loop_
_atom_type_symbol
_atom_type_description
_atom_type_scat_dispersion_real
_atom_type_scat_dispersion_imag
_atom_type_scat_source
C C 0.0033 0.0016 'International Tables Vol C Tables 4.2.6.8 and 6.1.1.4'
H H 0.0000 0.0000 'International Tables Vol C Tables 4.2.6.8 and 6.1.1.4'
B B 0.0013 0.0007 'International Tables Vol C Tables 4.2.6.8 and 6.1.1.4'
O O 0.0106 0.0060 'International Tables Vol C Tables 4.2.6.8 and 6.1.1.4'

loop_
_geom_angle_atom_site_label_1
_geom_angle_atom_site_label_2
_geom_angle_atom_site_label_3
_geom_angle
_geom_angle_site_symmetry_1
_geom_angle_site_symmetry_3
C6 C1 C2 120.8(3) 2_556 .
C6 C1 H1 119.6 2_556 .
C2 C1 H1 119.6 . .
C1 C2 C3 119.1(2) . 2_556
C1 C2 B1 120.5(2) . .
C3 C2 B1 120.4(2) 2_556 .
C2 B1 C3 119.3(2) . .
C2 B1 C7 119.5(2) . .
C3 B1 C7 121.0(2) . .
C4 C3 C2 118.5(2) . 2_556
C4 C3 B1 121.4(2) . .
C2 C3 B1 120.1(2) 2_556 .
C5 C4 C3 121.5(3) . .
C5 C4 H2 119.3 . .
C3 C4 H2 119.3 . .
C6 C5 C4 120.0(3) . .
C6 C5 H3 120.0 . .
C4 C5 H3 120.0 . .
C5 C6 C1 120.0(3) . 2_556
C5 C6 H4 120.0 . .
C1 C6 H4 120.0 2_556 .
C8 C7 C20 119.3(2) . .
C8 C7 B1 120.6(2) . .
C20 C7 B1 120.1(2) . .
C7 C8 C9 121.2(2) . .
C7 C8 C13 119.9(2) . .
C9 C8 C13 118.9(2) . .
C10 C9 C8 120.7(2) . .
C10 C9 H5 119.6 . .
C8 C9 H5 119.6 . .
C9 C10 C11 121.2(2) . .
C9 C10 H6 119.4 . .
C11 C10 H6 119.4 . .
C12 C11 C10 119.5(2) . .
C12 C11 H7 120.2 . .
C10 C11 H7 120.2 . .
C11 C12 O1 123.9(2) . .
C11 C12 C13 122.0(2) . .
O1 C12 C13 114.1(2) . .
C14 C13 C12 122.5(2) . .
C14 C13 C8 119.9(2) . .
C12 C13 C8 117.6(2) . .
C15 C14 C13 120.8(2) . .
C15 C14 H8 119.6 . .
C13 C14 H8 119.6 . .
C14 C15 C16 122.3(2) . .
C14 C15 C20 119.6(2) . .
C16 C15 C20 118.1(2) . .
C17 C16 O2 122.4(2) . .
C17 C16 C15 122.0(2) . .
O2 C16 C15 115.6(2) . .
C16 C17 C18 119.3(3) . .
C16 C17 H9 120.3 . .
C18 C17 H9 120.3 . .
C19 C18 C17 120.9(3) . .
C19 C18 H10 119.5 . .
C17 C18 H10 119.5 . .
C18 C19 C20 121.3(2) . .
C18 C19 H11 119.3 . .
C20 C19 H11 119.3 . .
C7 C20 C19 121.2(2) . .
C7 C20 C15 120.4(2) . .
C19 C20 C15 118.3(2) . .
C21 O1 C12 118.73(18) . .
O1 C21 C22 121.89(14) . .
O1 C21 C26 118.04(14) . .
C22 C21 C26 120.0 . .
C23 C22 C21 120.0 . .
C23 C22 C27 119.69(15) . .
C21 C22 C27 120.24(15) . .
C22 C23 C24 120.0 . .
C22 C23 H67 120.0 . .
C24 C23 H67 120.0 . .
C25 C24 C23 120.0 . .
C25 C24 C28 119.8(2) . .
C23 C24 C28 120.2(2) . .
C24 C25 C26 120.0 . .
C24 C25 H68 120.0 . .
C26 C25 H68 120.0 . .
C25 C26 C21 120.0 . .
C25 C26 C29 120.79(18) . .
C21 C26 C29 119.21(18) . .
C22 C27 H69 109.5 . .
C22 C27 H70 109.5 . .
H69 C27 H70 109.5 . .
C22 C27 H71 109.5 . .
H69 C27 H71 109.5 . .
H70 C27 H71 109.5 . .
C24 C28 H72 109.5 . .
C24 C28 H73 109.5 . .
H72 C28 H73 109.5 . .
C24 C28 H74 109.5 . .
H72 C28 H74 109.5 . .
H73 C28 H74 109.5 . .
C26 C29 H75 109.5 . .
C26 C29 H76 109.5 . .
H75 C29 H76 109.5 . .
C26 C29 H77 109.5 . .
H75 C29 H77 109.5 . .
H76 C29 H77 109.5 . .
C16 O2 C30 116.5(2) . .
C31 C30 C35 122.9(3) . .
C31 C30 O2 119.0(3) . .
C35 C30 O2 118.0(2) . .
C30 C31 C32 117.1(3) . .
C30 C31 C36 120.8(3) . .
C32 C31 C36 122.1(3) . .
C33 C32 C31 122.4(3) . .
C33 C32 H12 118.8 . .
C31 C32 H12 118.8 . .
C32 C33 C34 118.1(3) . .
C32 C33 C37 121.0(3) . .
C34 C33 C37 121.0(3) . .
C33 C34 C35 121.8(3) . .
C33 C34 H13 119.1 . .
C35 C34 H13 119.1 . .
C30 C35 C34 117.7(3) . .
C30 C35 C38 121.3(3) . .
C34 C35 C38 121.0(3) . .
C31 C36 H14 109.5 . .
C31 C36 H15 109.5 . .
H14 C36 H15 109.5 . .
C31 C36 H16 109.5 . .
H14 C36 H16 109.5 . .
H15 C36 H16 109.5 . .
C33 C37 H17 109.5 . .
C33 C37 H18 109.5 . .
H17 C37 H18 109.5 . .
C33 C37 H19 109.5 . .
H17 C37 H19 109.5 . .
H18 C37 H19 109.5 . .
C35 C38 H20 109.5 . .
C35 C38 H21 109.5 . .
H20 C38 H21 109.5 . .
C35 C38 H22 109.5 . .
H20 C38 H22 109.5 . .
H21 C38 H22 109.5 . .
C44 C39 C40 119.0(3) 2_557 .
C44 C39 H23 120.5 2_557 .
C40 C39 H23 120.5 . .
C39 C40 C41 121.7(3) . .
C39 C40 H24 119.1 . .
C41 C40 H24 119.1 . .
C40 C41 C42 119.0(2) . 2_557
C40 C41 B2 121.2(2) . .
C42 C41 B2 119.9(2) 2_557 .
C41 B2 C45 119.3(2) . .
C41 B2 C42 119.6(2) . .
C45 B2 C42 121.1(2) . .
C43 C42 C41 118.6(3) . 2_557
C43 C42 B2 120.9(3) . .
C41 C42 B2 120.5(2) 2_557 .
C42 C43 C44 121.3(3) . .
C42 C43 H25 119.3 . .
C44 C43 H25 119.3 . .
C39 C44 C43 120.3(3) 2_557 .
C39 C44 H26 119.8 2_557 .
C43 C44 H26 119.8 . .
C58 C45 C46 120.1(2) . .
C58 C45 B2 121.1(2) . .
C46 C45 B2 118.7(2) . .
C45 C46 C47 121.3(2) . .
C45 C46 C51 119.8(2) . .
C47 C46 C51 118.9(2) . .
C48 C47 C46 121.3(3) . .
C48 C47 H27 119.4 . .
C46 C47 H27 119.4 . .
C47 C48 C49 120.2(3) . .
C47 C48 H28 119.9 . .
C49 C48 H28 119.9 . .
C50 C49 C48 120.2(3) . .
C50 C49 H29 119.9 . .
C48 C49 H29 119.9 . .
C49 C50 O3 123.9(3) . .
C49 C50 C51 121.6(3) . .
O3 C50 C51 114.4(2) . .
C52 C51 C46 119.8(2) . .
C52 C51 C50 122.5(2) . .
C46 C51 C50 117.8(2) . .
C53 C52 C51 120.9(2) . .
C53 C52 H30 119.5 . .
C51 C52 H30 119.5 . .
C52 C53 C54 122.4(2) . .
C52 C53 C58 119.7(2) . .
C54 C53 C58 117.9(2) . .
C55 C54 O4 124.4(3) . .
C55 C54 C53 122.2(3) . .
O4 C54 C53 113.4(2) . .
C54 C55 C56 119.5(3) . .
C54 C55 H31 120.2 . .
C56 C55 H31 120.2 . .
C57 C56 C55 120.9(3) . .
C57 C56 H32 119.5 . .
C55 C56 H32 119.5 . .
C56 C57 C58 121.0(3) . .
C56 C57 H33 119.5 . .
C58 C57 H33 119.5 . .
C45 C58 C57 122.0(2) . .
C45 C58 C53 119.6(2) . .
C57 C58 C53 118.4(2) . .
C50 O3 C59 117.2(2) . .
C68B O4 C54 123.1(10) . .
C68B O4 C68 5.1(11) . .
C54 O4 C68 118.7(3) . .
C60 C59 C64 123.1(3) . .
C60 C59 O3 119.5(3) . .
C64 C59 O3 117.3(3) . .
C59 C60 C61 116.8(3) . .
C59 C60 C65 121.9(3) . .
C61 C60 C65 121.2(3) . .
C62 C61 C60 121.7(3) . .
C62 C61 H34 119.2 . .
C60 C61 H34 119.2 . .
C61 C62 C63 119.1(3) . .
C61 C62 C66 121.6(4) . .
C63 C62 C66 119.3(4) . .
C64 C63 C62 121.0(4) . .
C64 C63 H35 119.5 . .
C62 C63 H35 119.5 . .
C63 C64 C59 117.5(3) . .
C63 C64 C67 121.8(3) . .
C59 C64 C67 120.6(3) . .
C60 C65 H36 109.5 . .
C60 C65 H37 109.5 . .
H36 C65 H37 109.5 . .
C60 C65 H38 109.5 . .
H36 C65 H38 109.5 . .
H37 C65 H38 109.5 . .
C62 C66 H39 109.5 . .
C62 C66 H40 109.5 . .
H39 C66 H40 109.5 . .
C62 C66 H41 109.5 . .
H39 C66 H41 109.5 . .
H40 C66 H41 109.5 . .
C64 C67 H42 109.5 . .
C64 C67 H43 109.5 . .
H42 C67 H43 109.5 . .
C64 C67 H44 109.5 . .
H42 C67 H44 109.5 . .
H43 C67 H44 109.5 . .
O4 C68 C69 122.2(4) . .
O4 C68 C73 116.9(4) . .
C69 C68 C73 120.0 . .
C70 C69 C68 120.0 . .
C70 C69 C74 121.7(5) . .
C68 C69 C74 118.3(4) . .
C71 C70 C69 120.0 . .
C70 C71 C72 120.0 . .
C70 C71 C75 119.8(5) . .
C72 C71 C75 120.1(5) . .
C73 C72 C71 120.0 . .
C72 C73 C68 120.0 . .
C72 C73 C76 117.0(6) . .
C68 C73 C76 123.0(6) . .
O4 C68B C69B 105.7(13) . .
O4 C68B C73B 134.3(13) . .
C69B C68B C73B 120.0 . .
C68B C69B C70B 120.0 . .
C68B C69B C74B 122.6(13) . .
C70B C69B C74B 117.3(13) . .
C71B C70B C69B 120.0 . .
C71B C70B H56 120.0 . .
C69B C70B H56 120.0 . .
C70B C71B C72B 120.0 . .
C70B C71B C75B 121.6(13) . .
C72B C71B C75B 118.2(13) . .
C73B C72B C71B 120.0 . .
C73B C72B H57 120.0 . .
C71B C72B H57 120.0 . .
C72B C73B C68B 120.0 . .
C72B C73B C76B 129(2) . .
C68B C73B C76B 111(2) . .
C69B C74B H58 109.5 . .
C69B C74B H59 109.5 . .
H58 C74B H59 109.5 . .
C69B C74B H60 109.5 . .
H58 C74B H60 109.5 . .
H59 C74B H60 109.5 . .
C71B C75B H61 109.5 . .
C71B C75B H62 109.5 . .
H61 C75B H62 109.5 . .
C71B C75B H63 109.5 . .
H61 C75B H63 109.5 . .
H62 C75B H63 109.5 . .
C73B C76B H64 109.5 . .
C73B C76B H65 109.5 . .
H64 C76B H65 109.5 . .
C73B C76B H66 109.5 . .
H64 C76B H66 109.5 . .
H65 C76B H66 109.5 . .

loop_
_geom_bond_atom_site_label_1
_geom_bond_atom_site_label_2
_geom_bond_distance
_geom_bond_site_symmetry_2
C1 C6 1.398(4) 2_556
C1 C2 1.399(4) .
C1 H1 1.0830 .
C2 C3 1.422(3) 2_556
C2 B1 1.554(4) .
B1 C3 1.557(4) .
B1 C7 1.581(4) .
C3 C4 1.399(4) .
C3 C2 1.422(3) 2_556
C4 C5 1.390(4) .
C4 H2 1.0830 .
C5 C6 1.376(4) .
C5 H3 1.0830 .
C6 C1 1.398(4) 2_556
C6 H4 1.0830 .
C7 C8 1.405(3) .
C7 C20 1.407(4) .
C8 C9 1.433(4) .
C8 C13 1.438(3) .
C9 C10 1.354(4) .
C9 H5 1.0830 .
C10 C11 1.424(4) .
C10 H6 1.0830 .
C11 C12 1.359(4) .
C11 H7 1.0830 .
C12 O1 1.383(3) .
C12 C13 1.431(3) .
C13 C14 1.392(4) .
C14 C15 1.391(3) .
C14 H8 1.0830 .
C15 C16 1.428(4) .
C15 C20 1.433(3) .
C16 C17 1.363(4) .
C16 O2 1.379(3) .
C17 C18 1.420(4) .
C17 H9 1.0830 .
C18 C19 1.355(4) .
C18 H10 1.0830 .
C19 C20 1.428(4) .
C19 H11 1.0830 .
O1 C21 1.375(2) .
C21 C22 1.3900 .
C21 C26 1.3900 .
C22 C23 1.3900 .
C22 C27 1.527(3) .
C23 C24 1.3900 .
C23 H67 1.0830 .
C24 C25 1.3900 .
C24 C28 1.523(3) .
C25 C26 1.3900 .
C25 H68 1.0830 .
C26 C29 1.528(4) .
C27 H69 1.0590 .
C27 H70 1.0590 .
C27 H71 1.0590 .
C28 H72 1.0590 .
C28 H73 1.0590 .
C28 H74 1.0590 .
C29 H75 1.0590 .
C29 H76 1.0590 .
C29 H77 1.0590 .
O2 C30 1.412(3) .
C30 C31 1.379(4) .
C30 C35 1.384(4) .
C31 C32 1.394(4) .
C31 C36 1.496(4) .
C32 C33 1.382(4) .
C32 H12 1.0830 .
C33 C34 1.383(4) .
C33 C37 1.514(4) .
C34 C35 1.391(4) .
C34 H13 1.0830 .
C35 C38 1.517(4) .
C36 H14 1.0590 .
C36 H15 1.0590 .
C36 H16 1.0590 .
C37 H17 1.0590 .
C37 H18 1.0590 .
C37 H19 1.0590 .
C38 H20 1.0590 .
C38 H21 1.0590 .
C38 H22 1.0590 .
C39 C44 1.384(5) 2_557
C39 C40 1.385(4) .
C39 H23 1.0830 .
C40 C41 1.397(4) .
C40 H24 1.0830 .
C41 C42 1.416(4) 2_557
C41 B2 1.549(4) .
B2 C45 1.560(4) .
B2 C42 1.562(4) .
C42 C43 1.389(4) .
C42 C41 1.416(4) 2_557
C43 C44 1.392(4) .
C43 H25 1.0830 .
C44 C39 1.384(5) 2_557
C44 H26 1.0830 .
C45 C58 1.398(4) .
C45 C46 1.409(4) .
C46 C47 1.423(4) .
C46 C51 1.428(4) .
C47 C48 1.355(4) .
C47 H27 1.0830 .
C48 C49 1.424(4) .
C48 H28 1.0830 .
C49 C50 1.349(4) .
C49 H29 1.0830 .
C50 O3 1.373(3) .
C50 C51 1.433(4) .
C51 C52 1.392(4) .
C52 C53 1.392(4) .
C52 H30 1.0830 .
C53 C54 1.424(4) .
C53 C58 1.438(4) .
C54 C55 1.362(4) .
C54 O4 1.378(3) .
C55 C56 1.415(4) .
C55 H31 1.0830 .
C56 C57 1.360(4) .
C56 H32 1.0830 .
C57 C58 1.431(4) .
C57 H33 1.0830 .
O3 C59 1.402(4) .
O4 C68B 1.339(11) .
O4 C68 1.384(4) .
C59 C60 1.369(4) .
C59 C64 1.389(5) .
C60 C61 1.388(5) .
C60 C65 1.506(5) .
C61 C62 1.372(5) .
C61 H34 1.0830 .
C62 C63 1.379(5) .
C62 C66 1.515(5) .
C63 C64 1.373(5) .
C63 H35 1.0830 .
C64 C67 1.510(5) .
C65 H36 1.0590 .
C65 H37 1.0590 .
C65 H38 1.0590 .
C66 H39 1.0590 .
C66 H40 1.0590 .
C66 H41 1.0590 .
C67 H42 1.0590 .
C67 H43 1.0590 .
C67 H44 1.0590 .
C68 C69 1.3900 .
C68 C73 1.3900 .
C69 C70 1.3900 .
C69 C74 1.516(10) .
C70 C71 1.3900 .
C70 H45 1.0830 .
C71 C72 1.3900 .
C71 C75 1.507(6) .
C72 C73 1.3900 .
C72 H46 1.0830 .
C73 C76 1.539(12) .
C74 H47 1.0590 .
C74 H48 1.0590 .
C74 H49 1.0590 .
C75 H50 1.0590 .
C75 H51 1.0590 .
C75 H52 1.0590 .
C76 H53 1.0590 .
C76 H54 1.0590 .
C76 H55 1.0590 .
C68B C69B 1.3900 .
C68B C73B 1.3900 .
C69B C70B 1.3900 .
C69B C74B 1.57(2) .
C70B C71B 1.3900 .
C70B H56 1.0830 .
C71B C72B 1.3900 .
C71B C75B 1.497(17) .
C72B C73B 1.3900 .
C72B H57 1.0830 .
C73B C76B 1.51(3) .
C74B H58 1.0590 .
C74B H59 1.0590 .
C74B H60 1.0590 .
C75B H61 1.0590 .
C75B H62 1.0590 .
C75B H63 1.0590 .
C76B H64 1.0590 .
C76B H65 1.0590 .
C76B H66 1.0590 .

loop_
_geom_torsion_atom_site_label_1
_geom_torsion_atom_site_label_2
_geom_torsion_atom_site_label_3
_geom_torsion_atom_site_label_4
_geom_torsion
_geom_torsion_site_symmetry_1
_geom_torsion_site_symmetry_4
C6 C1 C2 C3 -1.7(4) 2_556 2_556
C6 C1 C2 B1 178.1(3) 2_556 .
C1 C2 B1 C3 175.4(2) . .
C3 C2 B1 C3 -4.8(4) 2_556 .
C1 C2 B1 C7 -8.2(4) . .
C3 C2 B1 C7 171.6(2) 2_556 .
C2 B1 C3 C4 -177.3(2) . .
C7 B1 C3 C4 6.4(4) . .
C2 B1 C3 C2 4.8(4) . 2_556
C7 B1 C3 C2 -171.5(2) . 2_556
C2 C3 C4 C5 1.6(4) 2_556 .
B1 C3 C4 C5 -176.3(3) . .
C3 C4 C5 C6 0.3(5) . .
C4 C5 C6 C1 -1.3(5) . 2_556
C2 B1 C7 C8 101.1(3) . .
C3 B1 C7 C8 -82.6(3) . .
C2 B1 C7 C20 -76.8(3) . .
C3 B1 C7 C20 99.5(3) . .
C20 C7 C8 C9 175.3(2) . .
B1 C7 C8 C9 -2.6(4) . .
C20 C7 C8 C13 -3.3(3) . .
B1 C7 C8 C13 178.8(2) . .
C7 C8 C9 C10 -178.2(2) . .
C13 C8 C9 C10 0.3(4) . .
C8 C9 C10 C11 -0.4(4) . .
C9 C10 C11 C12 -1.8(4) . .
C10 C11 C12 O1 -176.8(2) . .
C10 C11 C12 C13 4.0(4) . .
C11 C12 C13 C14 174.2(2) . .
O1 C12 C13 C14 -5.0(3) . .
C11 C12 C13 C8 -4.0(4) . .
O1 C12 C13 C8 176.8(2) . .
C7 C8 C13 C14 2.1(3) . .
C9 C8 C13 C14 -176.5(2) . .
C7 C8 C13 C12 -179.7(2) . .
C9 C8 C13 C12 1.7(3) . .
C12 C13 C14 C15 -177.3(2) . .
C8 C13 C14 C15 0.8(4) . .
C13 C14 C15 C16 175.3(2) . .
C13 C14 C15 C20 -2.4(4) . .
C14 C15 C16 C17 -178.0(3) . .
C20 C15 C16 C17 -0.2(4) . .
C14 C15 C16 O2 1.2(4) . .
C20 C15 C16 O2 178.9(2) . .
O2 C16 C17 C18 -179.6(3) . .
C15 C16 C17 C18 -0.5(5) . .
C16 C17 C18 C19 0.0(5) . .
C17 C18 C19 C20 1.3(5) . .
C8 C7 C20 C19 -176.3(2) . .
B1 C7 C20 C19 1.6(4) . .
C8 C7 C20 C15 1.6(4) . .
B1 C7 C20 C15 179.6(2) . .
C18 C19 C20 C7 176.0(3) . .
C18 C19 C20 C15 -2.0(4) . .
C14 C15 C20 C7 1.2(4) . .
C16 C15 C20 C7 -176.6(2) . .
C14 C15 C20 C19 179.2(2) . .
C16 C15 C20 C19 1.5(4) . .
C11 C12 O1 C21 -0.2(4) . .
C13 C12 O1 C21 178.99(19) . .
C12 O1 C21 C22 75.9(2) . .
C12 O1 C21 C26 -107.1(2) . .
O1 C21 C22 C23 176.91(18) . .
C26 C21 C22 C23 0.0 . .
O1 C21 C22 C27 0.0(2) . .
C26 C21 C22 C27 -176.9(2) . .
C21 C22 C23 C24 0.0 . .
C27 C22 C23 C24 176.9(2) . .
C22 C23 C24 C25 0.0 . .
C22 C23 C24 C28 -178.7(2) . .
C23 C24 C25 C26 0.0 . .
C28 C24 C25 C26 178.7(2) . .
C24 C25 C26 C21 0.0 . .
C24 C25 C26 C29 179.7(2) . .
O1 C21 C26 C25 -177.03(17) . .
C22 C21 C26 C25 0.0 . .
O1 C21 C26 C29 3.2(2) . .
C22 C21 C26 C29 -179.8(2) . .
C17 C16 O2 C30 26.6(4) . .
C15 C16 O2 C30 -152.6(2) . .
C16 O2 C30 C31 -103.0(3) . .
C16 O2 C30 C35 80.3(3) . .
C35 C30 C31 C32 -0.9(4) . .
O2 C30 C31 C32 -177.5(2) . .
C35 C30 C31 C36 178.9(3) . .
O2 C30 C31 C36 2.4(4) . .
C30 C31 C32 C33 0.5(4) . .
C36 C31 C32 C33 -179.4(3) . .
C31 C32 C33 C34 0.1(4) . .
C31 C32 C33 C37 -179.4(3) . .
C32 C33 C34 C35 -0.2(5) . .
C37 C33 C34 C35 179.3(3) . .
C31 C30 C35 C34 0.8(4) . .
O2 C30 C35 C34 177.4(2) . .
C31 C30 C35 C38 -178.5(3) . .
O2 C30 C35 C38 -2.0(4) . .
C33 C34 C35 C30 -0.3(5) . .
C33 C34 C35 C38 179.1(3) . .
C44 C39 C40 C41 -1.6(5) 2_557 .
C39 C40 C41 C42 -0.9(4) . 2_557
C39 C40 C41 B2 178.8(3) . .
C40 C41 B2 C45 -5.5(4) . .
C42 C41 B2 C45 174.1(2) 2_557 .
C40 C41 B2 C42 176.9(3) . .
C42 C41 B2 C42 -3.5(4) 2_557 .
C41 B2 C42 C43 -176.6(3) . .
C45 B2 C42 C43 5.8(4) . .
C41 B2 C42 C41 3.5(4) . 2_557
C45 B2 C42 C41 -174.0(2) . 2_557
C41 C42 C43 C44 2.8(5) 2_557 .
B2 C42 C43 C44 -177.1(3) . .
C42 C43 C44 C39 -0.3(6) . 2_557
C41 B2 C45 C58 -84.5(3) . .
C42 B2 C45 C58 93.0(3) . .
C41 B2 C45 C46 94.6(3) . .
C42 B2 C45 C46 -87.9(3) . .
C58 C45 C46 C47 -176.9(3) . .
B2 C45 C46 C47 3.9(4) . .
C58 C45 C46 C51 2.6(4) . .
B2 C45 C46 C51 -176.5(2) . .
C45 C46 C47 C48 177.8(3) . .
C51 C46 C47 C48 -1.8(4) . .
C46 C47 C48 C49 2.2(5) . .
C47 C48 C49 C50 0.0(5) . .
C48 C49 C50 O3 176.3(3) . .
C48 C49 C50 C51 -2.6(4) . .
C45 C46 C51 C52 -1.7(4) . .
C47 C46 C51 C52 177.9(2) . .
C45 C46 C51 C50 179.7(2) . .
C47 C46 C51 C50 -0.7(4) . .
C49 C50 C51 C52 -175.7(3) . .
O3 C50 C51 C52 5.3(4) . .
C49 C50 C51 C46 2.9(4) . .
O3 C50 C51 C46 -176.1(2) . .
C46 C51 C52 C53 -0.1(4) . .
C50 C51 C52 C53 178.5(3) . .
C51 C52 C53 C54 -177.6(3) . .
C51 C52 C53 C58 0.9(4) . .
C52 C53 C54 C55 176.9(3) . .
C58 C53 C54 C55 -1.6(5) . .
C52 C53 C54 O4 -4.1(4) . .
C58 C53 C54 O4 177.4(3) . .
O4 C54 C55 C56 -177.0(3) . .
C53 C54 C55 C56 2.0(5) . .
C54 C55 C56 C57 -0.2(5) . .
C55 C56 C57 C58 -1.8(5) . .
C46 C45 C58 C57 177.1(3) . .
B2 C45 C58 C57 -3.8(4) . .
C46 C45 C58 C53 -1.8(4) . .
B2 C45 C58 C53 177.3(2) . .
C56 C57 C58 C45 -176.9(3) . .
C56 C57 C58 C53 2.1(5) . .
C52 C53 C58 C45 0.1(4) . .
C54 C53 C58 C45 178.6(3) . .
C52 C53 C58 C57 -178.9(3) . .
C54 C53 C58 C57 -0.4(4) . .
C49 C50 O3 C59 22.5(4) . .
C51 C50 O3 C59 -158.5(2) . .
C55 C54 O4 C68B -7.0(12) . .
C53 C54 O4 C68B 174.0(11) . .
C55 C54 O4 C68 -10.0(5) . .
C53 C54 O4 C68 170.9(3) . .
C50 O3 C59 C60 -100.8(3) . .
C50 O3 C59 C64 83.4(3) . .
C64 C59 C60 C61 8.6(5) . .
O3 C59 C60 C61 -166.9(3) . .
C64 C59 C60 C65 -168.8(3) . .
O3 C59 C60 C65 15.7(5) . .
C59 C60 C61 C62 -4.2(6) . .
C65 C60 C61 C62 173.2(4) . .
C60 C61 C62 C63 -3.9(6) . .
C60 C61 C62 C66 175.7(4) . .
C61 C62 C63 C64 8.1(7) . .
C66 C62 C63 C64 -171.5(4) . .
C62 C63 C64 C59 -4.0(6) . .
C62 C63 C64 C67 173.7(4) . .
C60 C59 C64 C63 -4.6(5) . .
O3 C59 C64 C63 171.0(3) . .
C60 C59 C64 C67 177.6(3) . .
O3 C59 C64 C67 -6.8(5) . .
C68B O4 C68 C69 107(13) . .
C54 O4 C68 C69 -103.3(4) . .
C68B O4 C68 C73 -62(13) . .
C54 O4 C68 C73 87.5(4) . .
O4 C68 C69 C70 -168.9(6) . .
C73 C68 C69 C70 0.0 . .
O4 C68 C69 C74 9.1(6) . .
C73 C68 C69 C74 178.0(7) . .
C68 C69 C70 C71 0.0 . .
C74 C69 C70 C71 -177.9(7) . .
C69 C70 C71 C72 0.0 . .
C69 C70 C71 C75 178.2(5) . .
C70 C71 C72 C73 0.0 . .
C75 C71 C72 C73 -178.2(5) . .
C71 C72 C73 C68 0.0 . .
C71 C72 C73 C76 -179.8(7) . .
O4 C68 C73 C72 169.4(5) . .
C69 C68 C73 C72 0.0 . .
O4 C68 C73 C76 -10.7(8) . .
C69 C68 C73 C76 179.8(8) . .
C54 O4 C68B C69B -94.2(10) . .
C68 O4 C68B C69B -62(12) . .
C54 O4 C68B C73B 83.7(16) . .
C68 O4 C68B C73B 115(13) . .
O4 C68B C69B C70B 178.3(16) . .
C73B C68B C69B C70B 0.0 . .
O4 C68B C69B C74B 1.0(15) . .
C73B C68B C69B C74B -177.3(17) . .
C68B C69B C70B C71B 0.0 . .
C74B C69B C70B C71B 177.5(16) . .
C69B C70B C71B C72B 0.0 . .
C69B C70B C71B C75B 175.2(15) . .
C70B C71B C72B C73B 0.0 . .
C75B C71B C72B C73B -175.4(15) . .
C71B C72B C73B C68B 0.0 . .
C71B C72B C73B C76B -175(2) . .
O4 C68B C73B C72B -178(2) . .
C69B C68B C73B C72B 0.0 . .
O4 C68B C73B C76B -2(2) . .
C69B C68B C73B C76B 176(2) . .
